data_7245286
loop_
_publ_author_name
'Li, Shuai'
'Han, Song-De'
'Zhao, Jiong-Peng'
'Liu, Fu-Chen'

_publ_section_title
;
 Quest for extended coordination networks from highly connected
 azido-bridged clusters
;
_journal_name_full CrystEngComm
_journal_paper_doi 10.1039/D2CE00854H
_journal_year 2022
_chemical_formula_moiety 'C24 H16 Co4 N19 O12, H3 O, 4(O)'
_chemical_formula_sum 'C24 H27 Co4 N19 O17'
_chemical_formula_weight 1089.37
_space_group_crystal_system tetragonal
_space_group_IT_number 85
_space_group_name_Hall '-P 4a'
_space_group_name_H-M_alt 'P 4/n :2'
_atom_sites_solution_hydrogens mixed
_atom_sites_solution_primary iterative
_audit_creation_date 2022-06-19
_audit_creation_method
;
Olex2 1.3
(compiled 2020.11.12 svn.r5f609507 for OlexSys, GUI svn.r6408)
;
_audit_update_record
;
2022-06-19 deposited with the CCDC.	2022-07-27 downloaded from the CCDC.
;
_cell_angle_alpha 90
_cell_angle_beta 90
_cell_angle_gamma 90
_cell_formula_units_Z 2
_cell_length_a 13.702(3)
_cell_length_b 13.702(3)
_cell_length_c 11.139(2)
_cell_measurement_reflns_used 5503
_cell_measurement_temperature 293(2)
_cell_measurement_theta_max 27.6
_cell_measurement_theta_min 5.0
_cell_volume 2091.3(7)
_computing_cell_refinement 'Bruker XSCANS'
_computing_data_collection 'Bruker XSCANS'
_computing_data_reduction 'Bruker SHELXTL'
_computing_molecular_graphics 'Olex2 1.3 (Dolomanov et al., 2009)'
_computing_publication_material 'Olex2 1.3 (Dolomanov et al., 2009)'
_computing_structure_refinement 'SHELXL 2018/3 (Sheldrick, 2015)'
_computing_structure_solution 'SHELXS-97 (Sheldrick, 1990)'
_diffrn_ambient_temperature 293(2)
_diffrn_measured_fraction_theta_full 0.995
_diffrn_measured_fraction_theta_max 0.995
_diffrn_measurement_device_type 'Bruker P4'
_diffrn_measurement_method '\w scans'
_diffrn_radiation_monochromator graphite
_diffrn_radiation_type MoK\a
_diffrn_radiation_wavelength 0.71073
_diffrn_reflns_av_R_equivalents 0.2468
_diffrn_reflns_av_unetI/netI 0.1308
_diffrn_reflns_Laue_measured_fraction_full 0.995
_diffrn_reflns_Laue_measured_fraction_max 0.995
_diffrn_reflns_limit_h_max 16
_diffrn_reflns_limit_h_min -16
_diffrn_reflns_limit_k_max 16
_diffrn_reflns_limit_k_min -16
_diffrn_reflns_limit_l_max 13
_diffrn_reflns_limit_l_min -13
_diffrn_reflns_number 16424
_diffrn_reflns_point_group_measured_fraction_full 0.995
_diffrn_reflns_point_group_measured_fraction_max 0.995
_diffrn_reflns_theta_full 24.706
_diffrn_reflns_theta_max 24.706
_diffrn_reflns_theta_min 2.973
_exptl_absorpt_coefficient_mu 1.650
_exptl_absorpt_correction_type none
_exptl_crystal_colour brown
_exptl_crystal_colour_primary brown
_exptl_crystal_density_diffrn 1.730
_exptl_crystal_density_method 'not measured'
_exptl_crystal_description block
_exptl_crystal_F_000 1096
_exptl_crystal_size_max 0.2
_exptl_crystal_size_mid 0.2
_exptl_crystal_size_min 0.2
_refine_diff_density_max 0.450
_refine_diff_density_min -0.336
_refine_diff_density_rms 0.081
_refine_ls_extinction_method none
_refine_ls_goodness_of_fit_ref 1.163
_refine_ls_hydrogen_treatment mixed
_refine_ls_matrix_type full
_refine_ls_number_parameters 161
_refine_ls_number_reflns 1789
_refine_ls_number_restraints 6
_refine_ls_restrained_S_all 1.161
_refine_ls_R_factor_all 0.1812
_refine_ls_R_factor_gt 0.0987
_refine_ls_shift/su_max 0.008
_refine_ls_shift/su_mean 0.000
_refine_ls_structure_factor_coef Fsqd
_refine_ls_weighting_details 'w=1/[\s^2^(Fo^2^)+(0.0395P)^2^+2.3734P] where P=(Fo^2^+2Fc^2^)/3'
_refine_ls_weighting_scheme calc
_refine_ls_wR_factor_gt 0.1503
_refine_ls_wR_factor_ref 0.1816
_reflns_Friedel_coverage 0.000
_reflns_number_gt 1047
_reflns_number_total 1789
_reflns_threshold_expression 'I > 2\s(I)'
_cod_data_source_file d2ce00854h2.cif
_cod_data_source_block 2
_cod_original_cell_volume 2091.3(10)
_cod_original_sg_symbol_H-M 'P 4/n'
_cod_database_code 7245286
_shelx_shelxl_version_number 2018/3
_shelx_space_group_comment
;
The symmetry employed for this shelxl refinement is uniquely defined
by the following loop, which should always be used as a source of
symmetry information in preference to the above space-group names.
They are only intended as comments.
;
_shelx_estimated_absorpt_t_max 0.734
_shelx_estimated_absorpt_t_min 0.734
_olex2_refinement_description
;
1. Uiso/Uaniso restraints and constraints
Uanis(O2W) \\sim Ueq: with sigma of 0.01 and sigma for terminal atoms of 0.2
2. Others
 Fixed Sof: H1W(0.75) O2W(0.5) O3W(0.5)
3.a Riding coordinates:
 O1W(H1W)
3.b Aromatic/amide H refined with riding coordinates:
 C3(H3), C4(H4), C5(H5), C6(H6)
;
_olex2_submission_special_instructions 'No special instructions were received'

loop_
_space_group_symop_operation_xyz
'x, y, z'
'-y+1/2, x, z'
'-x+1/2, -y+1/2, z'
'y, -x+1/2, z'
'-x, -y, -z'
'y-1/2, -x, -z'
'x-1/2, y-1/2, -z'
'-y, x-1/2, -z'

loop_
_atom_site_label
_atom_site_type_symbol
_atom_site_fract_x
_atom_site_fract_y
_atom_site_fract_z
_atom_site_U_iso_or_equiv
_atom_site_adp_type
_atom_site_occupancy
_atom_site_site_symmetry_order
_atom_site_calc_flag
_atom_site_refinement_flags_posn
_atom_site_refinement_flags_adp
_atom_site_refinement_flags_occupancy
_atom_site_disorder_assembly
_atom_site_disorder_group
Co1 Co 0.15758(9) 0.11188(8) 0.78773(11) 0.0474(5) Uani 1 1 d . . . . .
O1 O 0.2132(5) 0.0184(4) 0.9178(5) 0.0579(18) Uani 1 1 d . . . . .
N1 N 0.250000 0.250000 0.8617(14) 0.050(4) Uani 1 4 d S T P . .
C1 C 0.2984(7) 0.0153(6) 0.9614(9) 0.048(3) Uani 1 1 d . . . . .
O2 O 0.3734(5) 0.0495(5) 0.9155(6) 0.062(2) Uani 1 1 d . . . . .
O1W O 0.250000 0.250000 0.5321(10) 0.075(4) Uani 1 4 d S T P . .
H1W H 0.213700 0.289970 0.494541 0.090 Uiso 0.75 1 d R U P . .
N2 N 0.250000 0.250000 0.9741(17) 0.056(5) Uani 1 4 d S T P . .
C2 C 0.3086(7) -0.0324(6) 1.0815(8) 0.043(2) Uani 1 1 d . . . . .
O3 O 0.4977(4) -0.0817(4) 1.2959(5) 0.0566(18) Uani 1 1 d . . . . .
N3 N 0.250000 0.250000 1.0769(16) 0.076(6) Uani 1 4 d S T P . .
C3 C 0.2284(8) -0.0676(8) 1.1422(9) 0.064(3) Uani 1 1 d . . . . .
H3 H 0.166363 -0.064206 1.108451 0.08(3) Uiso 1 1 calc R . . . .
N4 N 0.0989(6) 0.2191(5) 0.6770(7) 0.049(2) Uani 1 1 d . . . . .
C4 C 0.2423(8) -0.1075(8) 1.2532(10) 0.080(4) Uani 1 1 d . . . . .
H4 H 0.188562 -0.131435 1.294812 0.04(2) Uiso 1 1 calc R . . . .
N5 N 0.0208(8) 0.2081(6) 0.6276(8) 0.063(2) Uani 1 1 d . . . . .
C5 C 0.3322(7) -0.1135(8) 1.3053(10) 0.066(3) Uani 1 1 d . . . . .
H5 H 0.340407 -0.141094 1.380912 0.05(3) Uiso 1 1 calc R . . . .
N6 N -0.0536(7) 0.1961(8) 0.5779(9) 0.093(3) Uani 1 1 d . . . . .
C6 C 0.3965(7) -0.0378(6) 1.1355(9) 0.045(2) Uani 1 1 d . . . . .
H6 H 0.450519 -0.012412 1.095869 0.05(3) Uiso 1 1 calc R . . . .
N7 N 0.4090(6) -0.0778(5) 1.2427(7) 0.047(2) Uani 1 1 d . . . . .
O2W O 0.655(2) 0.815(3) 0.6232(19) 0.251(14) Uani 0.5 1 d . U P A 2
O3W O 0.5314(14) 0.9082(12) 0.5580(13) 0.117(7) Uani 0.5 1 d . . P B 1

loop_
_atom_site_aniso_label
_atom_site_aniso_U_11
_atom_site_aniso_U_22
_atom_site_aniso_U_33
_atom_site_aniso_U_23
_atom_site_aniso_U_13
_atom_site_aniso_U_12
Co1 0.0473(9) 0.0479(9) 0.0470(8) 0.0021(7) 0.0004(7) 0.0020(6)
O1 0.057(5) 0.062(4) 0.055(4) 0.016(3) -0.012(4) -0.011(4)
N1 0.049(6) 0.049(6) 0.051(11) 0.000 0.000 0.000
C1 0.044(7) 0.040(6) 0.060(8) -0.016(5) -0.016(6) 0.012(5)
O2 0.041(4) 0.071(5) 0.073(5) 0.019(4) 0.001(4) -0.004(4)
O1W 0.089(7) 0.089(7) 0.045(8) 0.000 0.000 0.000
N2 0.060(8) 0.060(8) 0.048(11) 0.000 0.000 0.000
C2 0.036(6) 0.044(6) 0.051(6) 0.006(5) 0.001(5) 0.000(5)
O3 0.056(4) 0.073(5) 0.040(4) -0.002(3) -0.008(4) 0.014(4)
N3 0.095(10) 0.095(10) 0.038(11) 0.000 0.000 0.000
C3 0.052(7) 0.093(9) 0.048(7) 0.020(6) -0.004(6) 0.007(6)
N4 0.046(5) 0.046(5) 0.054(5) 0.004(4) -0.012(4) 0.000(4)
C4 0.051(8) 0.114(10) 0.074(8) 0.040(7) 0.014(6) 0.005(7)
N5 0.076(7) 0.057(6) 0.054(6) -0.006(5) 0.000(6) 0.013(6)
C5 0.063(8) 0.085(8) 0.051(7) 0.020(6) 0.020(6) 0.019(6)
N6 0.061(7) 0.114(9) 0.105(9) -0.022(7) -0.021(6) -0.003(6)
C6 0.045(6) 0.035(5) 0.056(7) 0.006(5) -0.006(6) 0.001(5)
N7 0.048(5) 0.051(5) 0.043(5) 0.005(4) 0.007(4) 0.011(4)
O2W 0.25(4) 0.37(5) 0.131(18) -0.03(3) 0.09(2) 0.08(3)
O3W 0.174(18) 0.104(13) 0.074(11) -0.022(10) 0.025(11) -0.074(13)

loop_
_atom_type_symbol
_atom_type_description
_atom_type_scat_dispersion_real
_atom_type_scat_dispersion_imag
_atom_type_scat_source
C C 0.0030 0.0020 'International Tables Vol C Tables 4.2.6.8 and 6.1.1.4'
H H 0.0000 0.0000 'International Tables Vol C Tables 4.2.6.8 and 6.1.1.4'
Co Co 0.3490 0.9720 'International Tables Vol C Tables 4.2.6.8 and 6.1.1.4'
N N 0.0060 0.0030 'International Tables Vol C Tables 4.2.6.8 and 6.1.1.4'
O O 0.0110 0.0060 'International Tables Vol C Tables 4.2.6.8 and 6.1.1.4'

loop_
_geom_angle_atom_site_label_1
_geom_angle_atom_site_label_2
_geom_angle_atom_site_label_3
_geom_angle
_geom_angle_site_symmetry_1
_geom_angle_site_symmetry_3
_geom_angle_publ_flag
O1 Co1 N1 93.0(3) . . ?
O1 Co1 O3 91.8(2) . 8_557 ?
O1 Co1 N4 172.0(3) . . ?
O1 Co1 N4 93.6(3) . 2 ?
O2 Co1 O1 81.0(3) 4 . ?
O2 Co1 N1 93.7(3) 4 . ?
O2 Co1 O3 91.3(2) 4 8_557 ?
O2 Co1 N4 93.6(3) 4 . ?
O2 Co1 N4 172.3(3) 4 2 ?
O3 Co1 N1 173.5(4) 8_557 . ?
O3 Co1 N4 94.3(3) 8_557 2 ?
N4 Co1 N1 81.5(3) . . ?
N4 Co1 N1 81.1(3) 2 . ?
N4 Co1 O3 94.1(3) . 8_557 ?
N4 Co1 N4 91.3(4) . 2 ?
C1 O1 Co1 128.8(6) . . ?
Co1 N1 Co1 83.4(2) 3 4 ?
Co1 N1 Co1 140.2(7) . 3 ?
Co1 N1 Co1 140.2(7) 4 2 ?
Co1 N1 Co1 83.4(2) . 2 ?
Co1 N1 Co1 83.4(2) 3 2 ?
Co1 N1 Co1 83.4(2) . 4 ?
N2 N1 Co1 109.9(4) . 2 ?
N2 N1 Co1 109.9(4) . 3 ?
N2 N1 Co1 109.9(4) . 4 ?
N2 N1 Co1 109.9(4) . . ?
O1 C1 C2 116.4(9) . . ?
O2 C1 O1 126.5(10) . . ?
O2 C1 C2 117.2(9) . . ?
C1 O2 Co1 129.5(6) . 2 ?
H1W O1W H1W 76.0 . 2 ?
H1W O1W H1W 121.0 2 4 ?
H1W O1W H1W 76.0 3 4 ?
H1W O1W H1W 76.0 2 3 ?
H1W O1W H1W 76.0 . 4 ?
H1W O1W H1W 121.0 . 3 ?
N3 N2 N1 180.000(10) . . ?
C3 C2 C1 121.2(9) . . ?
C6 C2 C1 120.4(9) . . ?
C6 C2 C3 118.3(9) . . ?
N7 O3 Co1 119.7(5) . 6_657 ?
C2 C3 H3 120.9 . . ?
C4 C3 C2 118.2(10) . . ?
C4 C3 H3 120.9 . . ?
Co1 N4 Co1 100.8(3) . 4 ?
N5 N4 Co1 116.2(6) . 4 ?
N5 N4 Co1 121.5(6) . . ?
C3 C4 H4 118.8 . . ?
C5 C4 C3 122.4(11) . . ?
C5 C4 H4 118.8 . . ?
N6 N5 N4 178.4(11) . . ?
C4 C5 H5 121.3 . . ?
N7 C5 C4 117.4(10) . . ?
N7 C5 H5 121.3 . . ?
C2 C6 H6 118.6 . . ?
N7 C6 C2 122.8(9) . . ?
N7 C6 H6 118.6 . . ?
O3 N7 C5 117.2(8) . . ?
C6 N7 O3 121.9(8) . . ?
C6 N7 C5 120.8(9) . . ?

loop_
_geom_bond_atom_site_label_1
_geom_bond_atom_site_label_2
_geom_bond_distance
_geom_bond_site_symmetry_2
_geom_bond_publ_flag
Co1 O1 2.078(6) . ?
Co1 N1 2.422(6) . ?
Co1 O2 2.064(6) 4 ?
Co1 O3 2.097(6) 8_557 ?
Co1 N4 2.100(7) 2 ?
Co1 N4 2.080(7) . ?
O1 C1 1.265(10) . ?
N1 N2 1.25(2) . ?
C1 O2 1.239(10) . ?
C1 C2 1.496(12) . ?
O1W H1W 0.8500 . ?
O1W H1W 0.8500 3 ?
O1W H1W 0.8500 2 ?
O1W H1W 0.8500 4 ?
N2 N3 1.145(19) . ?
C2 C3 1.378(12) . ?
C2 C6 1.348(11) . ?
O3 N7 1.353(8) . ?
C3 H3 0.9300 . ?
C3 C4 1.366(12) . ?
N4 N5 1.213(10) . ?
C4 H4 0.9300 . ?
C4 C5 1.364(13) . ?
N5 N6 1.173(10) . ?
C5 H5 0.9300 . ?
C5 N7 1.355(11) . ?
C6 H6 0.9300 . ?
C6 N7 1.324(10) . ?

loop_
_geom_torsion_atom_site_label_1
_geom_torsion_atom_site_label_2
_geom_torsion_atom_site_label_3
_geom_torsion_atom_site_label_4
_geom_torsion
_geom_torsion_site_symmetry_1
_geom_torsion_site_symmetry_2
_geom_torsion_site_symmetry_3
_geom_torsion_site_symmetry_4
_geom_torsion_publ_flag
Co1 O1 C1 O2 -20.2(14) . . . . ?
Co1 O1 C1 C2 158.3(6) . . . . ?
Co1 O3 N7 C5 121.4(7) 6_657 . . . ?
Co1 O3 N7 C6 -60.8(9) 6_657 . . . ?
O1 C1 O2 Co1 21.7(14) . . . 2 ?
O1 C1 C2 C3 -2.3(13) . . . . ?
O1 C1 C2 C6 -179.1(8) . . . . ?
C1 C2 C3 C4 -177.9(9) . . . . ?
C1 C2 C6 N7 178.8(8) . . . . ?
O2 C1 C2 C3 176.4(9) . . . . ?
O2 C1 C2 C6 -0.5(13) . . . . ?
C2 C1 O2 Co1 -156.8(6) . . . 2 ?
C2 C3 C4 C5 0.0(17) . . . . ?
C2 C6 N7 O3 -179.4(8) . . . . ?
C2 C6 N7 C5 -1.7(13) . . . . ?
C3 C2 C6 N7 1.9(14) . . . . ?
C3 C4 C5 N7 0.2(17) . . . . ?
C4 C5 N7 O3 178.4(9) . . . . ?
C4 C5 N7 C6 0.6(14) . . . . ?
C6 C2 C3 C4 -1.0(15) . . . . ?
